data_4112895
loop_
_publ_author_name
'Yanhui Shi'
'Gordon T. Yee'
'Guangbin Wang'
'Tong Ren'

_publ_contact_author_address
; Department of Chemistry 
  University of Miami 
  PO BOX 249118 
  Coral Gables, FL 33124-0431 
  USA 
;
_publ_contact_author_email tren@miami.edu
_publ_contact_author_fax '(305) 284-1880'
_publ_contact_author_name 'Dr. Ren, Tong'
_publ_contact_author_phone '(305) 284-6617'
_publ_section_title
;
 A New Direction in Carbon-Rich Organometallic Wires: Diruthenium
 Compounds Bridged by E-Hex-3-ene-1,5-diyn-diyl
;
_journal_name_full 'Journal of the American Chemical Society'
_journal_page_first 10552
_journal_page_last 10553
_journal_paper_doi 10.1021/ja0466614
_journal_volume 126
_journal_year 2004
_chemical_formula_sum 'C122 H136 N16 O4 Ru4 Si2'
_chemical_formula_weight 2350.93
_chemical_name_systematic
; 
 ? 
;
_space_group_IT_number 2
_symmetry_cell_setting triclinic
_symmetry_space_group_name_Hall '-P 1'
_symmetry_space_group_name_H-M 'P -1'
_atom_sites_solution_hydrogens geom
_atom_sites_solution_primary direct
_atom_sites_solution_secondary difmap
_audit_creation_method SHELXL-97
_cell_angle_alpha 81.366(4)
_cell_angle_beta 86.409(4)
_cell_angle_gamma 86.840(5)
_cell_formula_units_Z 1
_cell_length_a 10.132(3)
_cell_length_b 13.768(4)
_cell_length_c 21.539(6)
_cell_measurement_reflns_used 4386
_cell_measurement_temperature 300(2)
_cell_measurement_theta_max 24.00
_cell_measurement_theta_min 2.25
_cell_volume 2961.6(15)
_computing_cell_refinement 'Bruker SMART'
_computing_data_collection 'Bruker SMART'
_computing_data_reduction 'Bruker SAINT'
_computing_molecular_graphics 'Bruker SHELXTL'
_computing_publication_material 'Bruker SHELXTL'
_computing_structure_refinement 'SHELXL-97 (Sheldrick, 1997)'
_computing_structure_solution 'SHELXS-97 (Sheldrick, 1990)'
_diffrn_ambient_temperature 300(2)
_diffrn_measured_fraction_theta_full 0.986
_diffrn_measured_fraction_theta_max 0.986
_diffrn_measurement_device_type 'CCD area detector'
_diffrn_measurement_method 'phi and omega scans'
_diffrn_radiation_monochromator graphite
_diffrn_radiation_source 'fine-focus sealed tube'
_diffrn_radiation_type MoK\a
_diffrn_radiation_wavelength 0.71073
_diffrn_reflns_av_R_equivalents 0.0289
_diffrn_reflns_av_sigmaI/netI 0.0794
_diffrn_reflns_limit_h_max 12
_diffrn_reflns_limit_h_min -11
_diffrn_reflns_limit_k_max 13
_diffrn_reflns_limit_k_min -16
_diffrn_reflns_limit_l_max 25
_diffrn_reflns_limit_l_min -25
_diffrn_reflns_number 15295
_diffrn_reflns_theta_full 25.00
_diffrn_reflns_theta_max 25.00
_diffrn_reflns_theta_min 1.65
_exptl_absorpt_coefficient_mu 0.578
_exptl_absorpt_correction_T_max 0.938
_exptl_absorpt_correction_T_min 0.756
_exptl_absorpt_correction_type empirical
_exptl_absorpt_process_details
; 
  SADABS, Absorption corrections using Bruker CCD based on the method of
  Bob Blessing.  Acta Cryst. 1995, A51, 33 
;
_exptl_crystal_colour black
_exptl_crystal_density_diffrn 1.318
_exptl_crystal_description block
_exptl_crystal_F_000 1216
_exptl_crystal_size_max 0.48
_exptl_crystal_size_mid 0.17
_exptl_crystal_size_min 0.11
_refine_diff_density_max 0.876
_refine_diff_density_min -1.028
_refine_diff_density_rms 0.100
_refine_ls_extinction_method none
_refine_ls_goodness_of_fit_ref 1.019
_refine_ls_hydrogen_treatment mixed
_refine_ls_matrix_type full
_refine_ls_number_parameters 621
_refine_ls_number_reflns 10271
_refine_ls_number_restraints 0
_refine_ls_restrained_S_all 1.019
_refine_ls_R_factor_all 0.1012
_refine_ls_R_factor_gt 0.0527
_refine_ls_shift/su_max 0.001
_refine_ls_shift/su_mean 0.000
_refine_ls_structure_factor_coef Fsqd
_refine_ls_weighting_details 'calc w=1/[\s^2^(Fo^2^)+(0.0780P)^2^+0.0000P] where P=(Fo^2^+2Fc^2^)/3'
_refine_ls_weighting_scheme calc
_refine_ls_wR_factor_gt 0.1335
_refine_ls_wR_factor_ref 0.1522
_reflns_number_gt 6253
_reflns_number_total 10271
_reflns_threshold_expression >2sigma(I)
_cod_data_source_file ja0466614si20040607_012720.cif
_cod_data_source_block comp2a
_cod_original_cell_volume 2961.6(13)
_cod_database_code 4112895

loop_
_symmetry_equiv_pos_as_xyz
'x, y, z'
'-x, -y, -z'

loop_
_atom_site_label
_atom_site_type_symbol
_atom_site_fract_x
_atom_site_fract_y
_atom_site_fract_z
_atom_site_U_iso_or_equiv
_atom_site_adp_type
_atom_site_occupancy
_atom_site_symmetry_multiplicity
_atom_site_calc_flag
_atom_site_refinement_flags
Ru1 Ru 0.41599(5) 0.37106(4) 0.23182(2) 0.03851(16) Uani 1 1 d .
Ru2 Ru 0.40550(5) 0.27702(3) 0.33115(2) 0.03518(15) Uani 1 1 d .
O1 O 0.4276(6) 0.6960(4) 0.0201(3) 0.0970(19) Uani 1 1 d .
Si Si 0.3361(3) 0.78323(19) 0.04904(13) 0.0933(9) Uani 1 1 d .
N1 N 0.5670(5) 0.1948(4) 0.3059(2) 0.0417(12) Uani 1 1 d .
N2 N 0.6124(5) 0.3158(4) 0.2216(2) 0.0427(12) Uani 1 1 d .
N3 N 0.2875(5) 0.1824(4) 0.2996(2) 0.0417(12) Uani 1 1 d .
N4 N 0.3444(5) 0.2491(4) 0.1971(2) 0.0481(13) Uani 1 1 d .
N5 N 0.5238(5) 0.3734(4) 0.3615(2) 0.0392(12) Uani 1 1 d .
N6 N 0.4872(5) 0.4854(4) 0.2718(2) 0.0439(13) Uani 1 1 d .
N7 N 0.2426(5) 0.3580(4) 0.3555(2) 0.0384(12) Uani 1 1 d .
N8 N 0.2205(5) 0.4209(4) 0.2501(2) 0.0429(12) Uani 1 1 d .
C1 C 0.4295(6) 0.4534(4) 0.1395(3) 0.0389(14) Uani 1 1 d .
C2 C 0.4460(7) 0.4846(5) 0.0859(3) 0.0496(17) Uani 1 1 d .
C3 C 0.4598(7) 0.5225(5) 0.0198(3) 0.0453(15) Uani 1 1 d .
C4 C 0.3788(8) 0.6146(5) -0.0013(3) 0.064(2) Uani 1 1 d .
H4A H 0.3799 0.6260 -0.0469 0.077 Uiso 1 1 calc R
H4B H 0.2877 0.6065 0.0146 0.077 Uiso 1 1 calc R
C5 C 0.4613(15) 0.8466(10) 0.0848(7) 0.190(7) Uani 1 1 d .
H5A H 0.5025 0.8013 0.1171 0.285 Uiso 1 1 calc R
H5B H 0.4193 0.9007 0.1030 0.285 Uiso 1 1 calc R
H5C H 0.5272 0.8706 0.0531 0.285 Uiso 1 1 calc R
C6 C 0.2204(15) 0.7341(10) 0.1109(5) 0.178(7) Uani 1 1 d .
H6A H 0.1551 0.6994 0.0937 0.266 Uiso 1 1 calc R
H6B H 0.1776 0.7869 0.1301 0.266 Uiso 1 1 calc R
H6C H 0.2665 0.6898 0.1418 0.266 Uiso 1 1 calc R
C7 C 0.2515(11) 0.8684(7) -0.0135(4) 0.091(3) Uani 1 1 d .
C8 C 0.3438(14) 0.8897(9) -0.0721(6) 0.151(5) Uani 1 1 d .
H8A H 0.2985 0.9328 -0.1039 0.227 Uiso 1 1 calc R
H8B H 0.3704 0.8292 -0.0874 0.227 Uiso 1 1 calc R
H8C H 0.4207 0.9205 -0.0618 0.227 Uiso 1 1 calc R
C9 C 0.2075(13) 0.9643(7) 0.0112(5) 0.139(5) Uani 1 1 d .
H9A H 0.1640 1.0080 -0.0210 0.208 Uiso 1 1 calc R
H9B H 0.2835 0.9947 0.0228 0.208 Uiso 1 1 calc R
H9C H 0.1474 0.9504 0.0473 0.208 Uiso 1 1 calc R
C10 C 0.1258(13) 0.8221(9) -0.0326(6) 0.149(5) Uani 1 1 d .
H10A H 0.0845 0.8666 -0.0652 0.223 Uiso 1 1 calc R
H10B H 0.0647 0.8100 0.0033 0.223 Uiso 1 1 calc R
H10C H 0.1508 0.7613 -0.0478 0.223 Uiso 1 1 calc R
C11 C 0.6508(6) 0.2304(5) 0.2574(3) 0.0424(15) Uani 1 1 d .
C12 C 0.7777(6) 0.1861(5) 0.2449(3) 0.0553(18) Uani 1 1 d .
H12A H 0.8018 0.1247 0.2666 0.066 Uiso 1 1 calc R
C13 C 0.8636(7) 0.2330(7) 0.2013(3) 0.072(2) Uani 1 1 d .
H13A H 0.9477 0.2050 0.1939 0.086 Uiso 1 1 calc R
C14 C 0.8258(7) 0.3224(6) 0.1681(3) 0.066(2) Uani 1 1 d .
H14A H 0.8841 0.3555 0.1382 0.079 Uiso 1 1 calc R
C15 C 0.7019(7) 0.3616(5) 0.1794(3) 0.0556(18) Uani 1 1 d .
H15A H 0.6777 0.4225 0.1572 0.067 Uiso 1 1 calc R
C16 C 0.5835(6) 0.0961(5) 0.3347(3) 0.0474(16) Uani 1 1 d .
C17 C 0.5715(9) 0.0200(6) 0.3007(4) 0.076(2) Uani 1 1 d .
H17A H 0.5593 0.0336 0.2578 0.091 Uiso 1 1 calc R
C18 C 0.5775(10) -0.0784(6) 0.3308(5) 0.097(3) Uani 1 1 d .
H18A H 0.5689 -0.1302 0.3084 0.117 Uiso 1 1 calc R
C19 C 0.5965(9) -0.0956(7) 0.3943(6) 0.098(3) Uani 1 1 d .
H19A H 0.6005 -0.1601 0.4147 0.118 Uiso 1 1 calc R
C20 C 0.6094(9) -0.0224(7) 0.4278(4) 0.081(3) Uani 1 1 d .
H20A H 0.6233 -0.0365 0.4705 0.097 Uiso 1 1 calc R
C21 C 0.6017(7) 0.0746(5) 0.3982(3) 0.0572(18) Uani 1 1 d .
H21A H 0.6090 0.1255 0.4216 0.069 Uiso 1 1 calc R
C22 C 0.2841(6) 0.1778(5) 0.2375(3) 0.0428(15) Uani 1 1 d .
C23 C 0.2238(7) 0.1027(5) 0.2128(3) 0.061(2) Uani 1 1 d .
H23A H 0.1793 0.0550 0.2401 0.074 Uiso 1 1 calc R
C24 C 0.2292(9) 0.0986(6) 0.1514(4) 0.083(3) Uani 1 1 d .
H24A H 0.1894 0.0484 0.1360 0.100 Uiso 1 1 calc R
C25 C 0.2945(11) 0.1695(7) 0.1110(4) 0.098(3) Uani 1 1 d .
H25A H 0.3014 0.1672 0.0680 0.117 Uiso 1 1 calc R
C26 C 0.3482(8) 0.2424(6) 0.1347(3) 0.071(2) Uani 1 1 d .
H26A H 0.3904 0.2907 0.1069 0.086 Uiso 1 1 calc R
C27 C 0.2002(6) 0.1227(5) 0.3412(3) 0.0423(15) Uani 1 1 d .
C28 C 0.0637(7) 0.1443(5) 0.3416(3) 0.0534(17) Uani 1 1 d .
H28A H 0.0308 0.1987 0.3152 0.064 Uiso 1 1 calc R
C29 C -0.0228(8) 0.0862(7) 0.3806(3) 0.070(2) Uani 1 1 d .
H29A H -0.1134 0.1004 0.3794 0.084 Uiso 1 1 calc R
C30 C 0.0239(9) 0.0081(7) 0.4209(4) 0.080(3) Uani 1 1 d .
H30A H -0.0350 -0.0312 0.4470 0.096 Uiso 1 1 calc R
C31 C 0.1615(9) -0.0136(6) 0.4234(4) 0.077(2) Uani 1 1 d .
H31A H 0.1946 -0.0663 0.4512 0.093 Uiso 1 1 calc R
C32 C 0.2458(7) 0.0457(5) 0.3833(3) 0.0604(19) Uani 1 1 d .
H32A H 0.3367 0.0328 0.3850 0.072 Uiso 1 1 calc R
C33 C 0.5368(6) 0.4657(5) 0.3303(3) 0.0409(15) Uani 1 1 d .
C34 C 0.5981(7) 0.5404(5) 0.3541(3) 0.0513(17) Uani 1 1 d .
H34A H 0.6339 0.5266 0.3933 0.062 Uiso 1 1 calc R
C35 C 0.6064(8) 0.6323(5) 0.3210(4) 0.069(2) Uani 1 1 d .
H35A H 0.6475 0.6812 0.3371 0.083 Uiso 1 1 calc R
C36 C 0.5518(9) 0.6515(6) 0.2625(4) 0.081(3) Uani 1 1 d .
H36A H 0.5543 0.7140 0.2391 0.097 Uiso 1 1 calc R
C37 C 0.4947(8) 0.5779(5) 0.2400(3) 0.067(2) Uani 1 1 d .
H37A H 0.4589 0.5916 0.2007 0.080 Uiso 1 1 calc R
C38 C 0.6035(6) 0.3428(5) 0.4140(3) 0.0432(15) Uani 1 1 d .
C39 C 0.7365(7) 0.3181(5) 0.4039(3) 0.0568(18) Uani 1 1 d .
H39A H 0.7744 0.3228 0.3631 0.068 Uiso 1 1 calc R
C40 C 0.8129(8) 0.2860(6) 0.4551(4) 0.077(2) Uani 1 1 d .
H40A H 0.9023 0.2691 0.4483 0.093 Uiso 1 1 calc R
C41 C 0.7596(9) 0.2791(6) 0.5145(4) 0.077(2) Uani 1 1 d .
H41A H 0.8121 0.2582 0.5483 0.093 Uiso 1 1 calc R
C42 C 0.6303(9) 0.3027(7) 0.5245(3) 0.086(3) Uani 1 1 d .
H42A H 0.5939 0.2969 0.5655 0.103 Uiso 1 1 calc R
C43 C 0.5492(7) 0.3355(6) 0.4749(3) 0.067(2) Uani 1 1 d .
H43A H 0.4602 0.3522 0.4826 0.080 Uiso 1 1 calc R
C44 C 0.1670(6) 0.4093(4) 0.3107(3) 0.0402(15) Uani 1 1 d .
C45 C 0.0365(6) 0.4460(5) 0.3230(3) 0.0515(17) Uani 1 1 d .
H45A H -0.0007 0.4380 0.3639 0.062 Uiso 1 1 calc R
C46 C -0.0354(7) 0.4932(6) 0.2746(3) 0.068(2) Uani 1 1 d .
H46A H -0.1217 0.5168 0.2825 0.081 Uiso 1 1 calc R
C47 C 0.0211(8) 0.5055(6) 0.2140(3) 0.071(2) Uani 1 1 d .
H47A H -0.0257 0.5388 0.1809 0.085 Uiso 1 1 calc R
C48 C 0.1456(7) 0.4684(5) 0.2037(3) 0.0565(18) Uani 1 1 d .
H48A H 0.1819 0.4757 0.1626 0.068 Uiso 1 1 calc R
C49 C 0.2082(6) 0.3630(5) 0.4197(3) 0.0393(14) Uani 1 1 d .
C50 C 0.1916(6) 0.2782(5) 0.4621(3) 0.0460(16) Uani 1 1 d .
H50A H 0.1997 0.2176 0.4478 0.055 Uiso 1 1 calc R
C51 C 0.1633(7) 0.2816(6) 0.5250(3) 0.0590(19) Uani 1 1 d .
H51A H 0.1532 0.2235 0.5527 0.071 Uiso 1 1 calc R
C52 C 0.1499(7) 0.3701(6) 0.5472(3) 0.061(2) Uani 1 1 d .
H52A H 0.1280 0.3726 0.5895 0.073 Uiso 1 1 calc R
C53 C 0.1690(8) 0.4537(6) 0.5066(3) 0.064(2) Uani 1 1 d .
H53A H 0.1619 0.5138 0.5216 0.077 Uiso 1 1 calc R
C54 C 0.1989(7) 0.4521(5) 0.4431(3) 0.0535(17) Uani 1 1 d .
H54A H 0.2127 0.5105 0.4162 0.064 Uiso 1 1 calc R
C57 C 0.9559(16) 0.5318(12) 0.0228(7) 0.150 Uiso 0.848(9) 1 d P
H57A H 0.9160 0.4839 0.0551 0.180 Uiso 0.848(9) 1 calc PR
H57B H 1.0191 0.5645 0.0436 0.180 Uiso 0.848(9) 1 calc PR
C56 C 0.8518(16) 0.6053(12) 0.0065(7) 0.150 Uiso 0.848(9) 1 d P
H56A H 0.7842 0.5768 -0.0142 0.180 Uiso 0.848(9) 1 calc PR
H56B H 0.8878 0.6591 -0.0229 0.180 Uiso 0.848(9) 1 calc PR
C55 C 0.7922(15) 0.6433(11) 0.0619(7) 0.150 Uiso 0.848(9) 1 d P
H55A H 0.7236 0.6920 0.0495 0.225 Uiso 0.848(9) 1 calc PR
H55B H 0.8587 0.6724 0.0820 0.225 Uiso 0.848(9) 1 calc PR
H55C H 0.7551 0.5904 0.0907 0.225 Uiso 0.848(9) 1 calc PR
O2 O -0.0805(15) -0.1137(11) 0.2290(7) 0.200 Uiso 0.758(9) 1 d P
C61 C -0.038(3) -0.2067(19) 0.2841(11) 0.200 Uiso 0.758(9) 1 d P
C60 C 0.087(3) -0.2620(18) 0.3074(11) 0.200 Uiso 0.758(9) 1 d P
C59 C 0.194(3) -0.2020(19) 0.2928(11) 0.200 Uiso 0.758(9) 1 d P
C58 C 0.073(3) -0.1315(18) 0.2555(11) 0.200 Uiso 0.758(9) 1 d P

loop_
_atom_site_aniso_label
_atom_site_aniso_U_11
_atom_site_aniso_U_22
_atom_site_aniso_U_33
_atom_site_aniso_U_23
_atom_site_aniso_U_13
_atom_site_aniso_U_12
Ru1 0.0477(3) 0.0411(3) 0.0262(3) -0.0037(2) 0.0019(2) -0.0059(3)
Ru2 0.0392(3) 0.0372(3) 0.0286(3) -0.0036(2) 0.0015(2) -0.0037(2)
O1 0.104(5) 0.064(4) 0.124(5) -0.021(4) -0.008(4) 0.004(4)
Si 0.132(2) 0.0686(16) 0.0844(17) -0.0294(14) -0.0172(17) 0.0135(16)
N1 0.046(3) 0.041(3) 0.035(3) 0.000(2) 0.004(2) -0.001(2)
N2 0.044(3) 0.050(3) 0.032(3) 0.000(2) 0.001(2) -0.006(3)
N3 0.048(3) 0.047(3) 0.030(3) -0.003(2) -0.002(2) -0.007(3)
N4 0.059(3) 0.054(3) 0.035(3) -0.017(3) 0.002(2) -0.008(3)
N5 0.041(3) 0.047(3) 0.028(2) -0.004(2) -0.004(2) -0.002(2)
N6 0.057(3) 0.042(3) 0.033(3) -0.005(2) -0.004(2) -0.005(3)
N7 0.039(3) 0.047(3) 0.026(2) 0.000(2) 0.001(2) 0.004(2)
N8 0.048(3) 0.046(3) 0.034(3) -0.004(2) -0.004(2) -0.004(3)
C1 0.045(4) 0.043(4) 0.030(3) -0.010(3) 0.001(3) -0.007(3)
C2 0.062(4) 0.053(4) 0.033(3) -0.005(3) 0.007(3) -0.010(3)
C3 0.059(4) 0.042(4) 0.034(3) 0.000(3) -0.001(3) -0.004(3)
C4 0.086(6) 0.060(5) 0.046(4) -0.006(4) -0.008(4) 0.005(4)
C5 0.218(17) 0.162(13) 0.218(16) -0.095(12) -0.101(13) 0.022(12)
C6 0.259(18) 0.165(13) 0.090(8) -0.004(8) 0.059(10) 0.038(12)
C7 0.121(8) 0.068(6) 0.088(6) -0.023(5) -0.009(6) 0.009(6)
C8 0.191(14) 0.116(10) 0.134(10) -0.005(8) 0.040(10) 0.013(9)
C9 0.195(13) 0.083(7) 0.145(10) -0.043(7) -0.048(9) 0.047(8)
C10 0.181(13) 0.126(10) 0.147(11) -0.036(9) -0.059(10) 0.022(10)
C11 0.041(4) 0.052(4) 0.036(3) -0.014(3) -0.001(3) -0.004(3)
C12 0.045(4) 0.067(5) 0.051(4) -0.006(4) 0.002(3) 0.009(4)
C13 0.048(4) 0.106(7) 0.058(5) -0.006(5) 0.006(4) 0.005(5)
C14 0.047(4) 0.100(6) 0.049(4) -0.003(4) 0.012(3) -0.009(4)
C15 0.059(5) 0.064(5) 0.042(4) -0.001(3) 0.007(3) -0.013(4)
C16 0.043(4) 0.046(4) 0.052(4) -0.006(3) 0.006(3) 0.004(3)
C17 0.095(6) 0.056(5) 0.077(5) -0.013(4) -0.003(5) 0.008(5)
C18 0.120(8) 0.048(5) 0.123(9) -0.017(5) -0.005(7) 0.015(5)
C19 0.082(7) 0.064(6) 0.131(9) 0.036(6) 0.000(6) 0.005(5)
C20 0.084(6) 0.076(6) 0.075(6) 0.016(5) -0.009(5) -0.002(5)
C21 0.055(4) 0.061(5) 0.050(4) 0.010(4) -0.003(3) -0.004(4)
C22 0.039(4) 0.045(4) 0.044(4) -0.008(3) 0.010(3) -0.010(3)
C23 0.076(5) 0.062(5) 0.049(4) -0.017(4) 0.008(4) -0.017(4)
C24 0.118(7) 0.080(6) 0.060(5) -0.035(4) 0.011(5) -0.038(5)
C25 0.161(10) 0.092(7) 0.052(5) -0.037(5) 0.015(5) -0.055(7)
C26 0.105(7) 0.073(5) 0.038(4) -0.013(4) 0.012(4) -0.026(5)
C27 0.046(4) 0.044(4) 0.038(3) -0.007(3) -0.003(3) -0.010(3)
C28 0.053(4) 0.058(4) 0.049(4) -0.007(3) -0.002(3) -0.004(4)
C29 0.060(5) 0.095(6) 0.057(5) -0.012(5) 0.010(4) -0.021(5)
C30 0.087(7) 0.096(7) 0.058(5) -0.015(5) 0.020(5) -0.048(6)
C31 0.090(7) 0.060(5) 0.074(5) 0.016(4) 0.001(5) -0.014(5)
C32 0.057(5) 0.057(5) 0.062(4) 0.003(4) -0.002(4) -0.001(4)
C33 0.044(4) 0.043(4) 0.036(3) -0.008(3) -0.001(3) 0.000(3)
C34 0.063(5) 0.050(4) 0.044(4) -0.013(3) -0.009(3) -0.007(4)
C35 0.095(6) 0.043(4) 0.075(5) -0.016(4) -0.019(5) -0.012(4)
C36 0.124(8) 0.044(4) 0.075(6) 0.005(4) -0.029(5) -0.015(5)
C37 0.104(6) 0.041(4) 0.056(4) 0.003(3) -0.020(4) -0.019(4)
C38 0.044(4) 0.045(4) 0.042(3) -0.007(3) -0.004(3) -0.010(3)
C39 0.047(4) 0.069(5) 0.058(4) -0.022(4) -0.006(3) -0.003(4)
C40 0.055(5) 0.074(6) 0.110(7) -0.030(5) -0.034(5) 0.010(4)
C41 0.079(6) 0.079(6) 0.072(6) 0.010(5) -0.036(5) -0.009(5)
C42 0.081(6) 0.131(8) 0.041(4) 0.010(5) -0.010(4) -0.028(6)
C43 0.050(4) 0.100(6) 0.049(4) 0.000(4) -0.004(3) -0.014(4)
C44 0.046(4) 0.043(4) 0.032(3) -0.004(3) -0.005(3) -0.008(3)
C45 0.040(4) 0.068(5) 0.044(4) -0.002(3) -0.001(3) 0.005(3)
C46 0.049(4) 0.082(6) 0.067(5) -0.002(4) -0.006(4) 0.014(4)
C47 0.066(5) 0.090(6) 0.051(4) 0.007(4) -0.020(4) 0.011(5)
C48 0.065(5) 0.069(5) 0.033(3) 0.004(3) -0.013(3) 0.002(4)
C49 0.035(3) 0.051(4) 0.032(3) -0.005(3) -0.003(3) -0.002(3)
C50 0.052(4) 0.045(4) 0.041(3) -0.008(3) -0.003(3) -0.005(3)
C51 0.068(5) 0.072(5) 0.036(4) 0.001(4) -0.005(3) -0.011(4)
C52 0.058(5) 0.089(6) 0.038(4) -0.018(4) 0.002(3) 0.000(4)
C53 0.083(6) 0.065(5) 0.048(4) -0.025(4) -0.002(4) -0.003(4)
C54 0.071(5) 0.047(4) 0.042(4) -0.009(3) -0.001(3) -0.001(4)

loop_
_atom_type_symbol
_atom_type_description
_atom_type_scat_dispersion_real
_atom_type_scat_dispersion_imag
_atom_type_scat_source
C C 0.0033 0.0016 'International Tables Vol C Tables 4.2.6.8 and 6.1.1.4'
H H 0.0000 0.0000 'International Tables Vol C Tables 4.2.6.8 and 6.1.1.4'
N N 0.0061 0.0033 'International Tables Vol C Tables 4.2.6.8 and 6.1.1.4'
O O 0.0106 0.0060 'International Tables Vol C Tables 4.2.6.8 and 6.1.1.4'
Si Si 0.0817 0.0704 'International Tables Vol C Tables 4.2.6.8 and 6.1.1.4'
Ru Ru -1.2594 0.8363 'International Tables Vol C Tables 4.2.6.8 and 6.1.1.4'

loop_
_geom_angle_atom_site_label_1
_geom_angle_atom_site_label_2
_geom_angle_atom_site_label_3
_geom_angle
_geom_angle_site_symmetry_1
_geom_angle_site_symmetry_3
N6 Ru1 N8 90.8(2) . .
N6 Ru1 N2 88.2(2) . .
N8 Ru1 N2 175.14(18) . .
N6 Ru1 N4 176.23(18) . .
N8 Ru1 N4 89.4(2) . .
N2 Ru1 N4 91.2(2) . .
N6 Ru1 C1 92.3(2) . .
N8 Ru1 C1 93.6(2) . .
N2 Ru1 C1 91.2(2) . .
N4 Ru1 C1 91.4(2) . .
N6 Ru1 Ru2 88.86(13) . .
N8 Ru1 Ru2 87.92(13) . .
N2 Ru1 Ru2 87.30(13) . .
N4 Ru1 Ru2 87.39(13) . .
C1 Ru1 Ru2 178.07(17) . .
N7 Ru2 N1 179.1(2) . .
N7 Ru2 N3 89.7(2) . .
N1 Ru2 N3 89.5(2) . .
N7 Ru2 N5 90.2(2) . .
N1 Ru2 N5 90.6(2) . .
N3 Ru2 N5 179.08(18) . .
N7 Ru2 Ru1 89.96(12) . .
N1 Ru2 Ru1 89.79(13) . .
N3 Ru2 Ru1 90.11(13) . .
N5 Ru2 Ru1 88.98(13) . .
C4 O1 Si 125.2(6) . .
O1 Si C6 112.1(5) . .
O1 Si C5 101.7(5) . .
C6 Si C5 107.7(7) . .
O1 Si C7 112.1(4) . .
C6 Si C7 111.4(6) . .
C5 Si C7 111.3(6) . .
C11 N1 C16 119.8(5) . .
C11 N1 Ru2 120.5(4) . .
C16 N1 Ru2 119.4(4) . .
C15 N2 C11 118.6(6) . .
C15 N2 Ru1 122.1(4) . .
C11 N2 Ru1 119.3(4) . .
C22 N3 C27 117.4(5) . .
C22 N3 Ru2 120.9(4) . .
C27 N3 Ru2 121.6(4) . .
C22 N4 C26 117.9(6) . .
C22 N4 Ru1 119.6(4) . .
C26 N4 Ru1 122.4(5) . .
C33 N5 C38 117.8(5) . .
C33 N5 Ru2 121.5(4) . .
C38 N5 Ru2 120.5(4) . .
C37 N6 C33 118.4(5) . .
C37 N6 Ru1 122.1(4) . .
C33 N6 Ru1 119.4(4) . .
C44 N7 C49 119.4(5) . .
C44 N7 Ru2 120.7(4) . .
C49 N7 Ru2 120.0(4) . .
C48 N8 C44 118.4(5) . .
C48 N8 Ru1 121.8(4) . .
C44 N8 Ru1 119.8(4) . .
C2 C1 Ru1 169.0(6) . .
C1 C2 C3 177.4(7) . .
C3 C3 C2 121.5(8) 2_665 .
C3 C3 C4 122.6(7) 2_665 .
C2 C3 C4 115.9(6) . .
O1 C4 C3 111.3(6) . .
C8 C7 C9 110.1(9) . .
C8 C7 C10 107.9(9) . .
C9 C7 C10 107.9(10) . .
C8 C7 Si 110.5(8) . .
C9 C7 Si 109.6(7) . .
C10 C7 Si 110.8(7) . .
N1 C11 N2 117.2(5) . .
N1 C11 C12 123.4(6) . .
N2 C11 C12 119.3(6) . .
C13 C12 C11 120.1(7) . .
C12 C13 C14 119.6(7) . .
C15 C14 C13 119.1(7) . .
N2 C15 C14 122.9(7) . .
C21 C16 C17 119.1(7) . .
C21 C16 N1 120.2(6) . .
C17 C16 N1 120.5(6) . .
C16 C17 C18 120.3(8) . .
C19 C18 C17 118.1(9) . .
C20 C19 C18 122.2(9) . .
C19 C20 C21 119.6(8) . .
C16 C21 C20 120.6(8) . .
N3 C22 N4 117.3(5) . .
N3 C22 C23 123.9(5) . .
N4 C22 C23 118.8(6) . .
C24 C23 C22 121.6(7) . .
C23 C24 C25 119.1(7) . .
C26 C25 C24 118.9(7) . .
C25 C26 N4 123.7(7) . .
C32 C27 C28 118.0(6) . .
C32 C27 N3 121.9(6) . .
C28 C27 N3 120.1(6) . .
C29 C28 C27 121.0(7) . .
C30 C29 C28 120.3(8) . .
C29 C30 C31 120.2(7) . .
C32 C31 C30 118.2(7) . .
C27 C32 C31 122.3(7) . .
N5 C33 N6 116.8(5) . .
N5 C33 C34 124.0(5) . .
N6 C33 C34 119.2(6) . .
C35 C34 C33 121.5(6) . .
C34 C35 C36 118.4(7) . .
C37 C36 C35 119.1(7) . .
N6 C37 C36 123.4(7) . .
C43 C38 C39 119.3(6) . .
C43 C38 N5 121.0(6) . .
C39 C38 N5 119.7(6) . .
C38 C39 C40 119.4(7) . .
C41 C40 C39 121.1(8) . .
C42 C41 C40 119.6(8) . .
C41 C42 C43 121.7(8) . .
C38 C43 C42 118.9(7) . .
N7 C44 N8 116.7(5) . .
N7 C44 C45 123.7(5) . .
N8 C44 C45 119.5(6) . .
C46 C45 C44 120.1(6) . .
C45 C46 C47 119.5(7) . .
C48 C47 C46 119.0(7) . .
C47 C48 N8 123.5(6) . .
C50 C49 C54 117.7(5) . .
C50 C49 N7 120.6(6) . .
C54 C49 N7 121.5(5) . .
C51 C50 C49 121.3(6) . .
C52 C51 C50 120.5(7) . .
C53 C52 C51 119.0(6) . .
C52 C53 C54 121.6(7) . .
C53 C54 C49 119.9(6) . .
C56 C57 C57 128.3(18) . 2_765
C57 C56 C55 111.4(14) . .
C61 O2 C58 57.3(11) . .
C60 C61 C58 78.2(17) . .
C60 C61 O2 138(2) . .
C58 C61 O2 61.9(13) . .
C59 C60 C61 110(2) . .
C59 C60 C58 57.0(14) . .
C61 C60 C58 53.0(13) . .
C60 C59 C58 79.1(18) . .
C61 C58 C59 92.4(17) . .
C61 C58 O2 60.8(13) . .
C59 C58 O2 152(2) . .
C61 C58 C60 48.9(12) . .
C59 C58 C60 43.8(11) . .
O2 C58 C60 108.5(16) . .

loop_
_geom_bond_atom_site_label_1
_geom_bond_atom_site_label_2
_geom_bond_distance
_geom_bond_site_symmetry_2
Ru1 N6 2.086(5) .
Ru1 N8 2.093(5) .
Ru1 N2 2.102(5) .
Ru1 N4 2.117(5) .
Ru1 C1 2.137(6) .
Ru1 Ru2 2.3281(8) .
Ru2 N7 2.026(5) .
Ru2 N1 2.031(5) .
Ru2 N3 2.033(5) .
Ru2 N5 2.040(5) .
O1 C4 1.399(8) .
O1 Si 1.649(6) .
Si C6 1.797(12) .
Si C5 1.847(12) .
Si C7 1.867(10) .
N1 C11 1.354(7) .
N1 C16 1.412(8) .
N2 C15 1.354(7) .
N2 C11 1.358(8) .
N3 C22 1.351(7) .
N3 C27 1.422(7) .
N4 C22 1.356(7) .
N4 C26 1.358(8) .
N5 C33 1.355(7) .
N5 C38 1.429(7) .
N6 C37 1.357(8) .
N6 C33 1.368(7) .
N7 C44 1.359(7) .
N7 C49 1.417(7) .
N8 C48 1.359(7) .
N8 C44 1.373(7) .
C1 C2 1.175(8) .
C2 C3 1.441(8) .
C3 C3 1.339(12) 2_665
C3 C4 1.499(9) .
C7 C8 1.525(13) .
C7 C9 1.530(12) .
C7 C10 1.560(14) .
C11 C12 1.421(9) .
C12 C13 1.354(9) .
C13 C14 1.375(10) .
C14 C15 1.361(10) .
C16 C21 1.378(9) .
C16 C17 1.380(10) .
C17 C18 1.411(11) .
C18 C19 1.376(13) .
C19 C20 1.339(13) .
C20 C21 1.392(10) .
C22 C23 1.415(9) .
C23 C24 1.329(9) .
C24 C25 1.377(10) .
C25 C26 1.346(10) .
C27 C32 1.367(9) .
C27 C28 1.398(9) .
C28 C29 1.377(9) .
C29 C30 1.360(11) .
C30 C31 1.412(12) .
C31 C32 1.384(9) .
C33 C34 1.405(8) .
C34 C35 1.361(9) .
C35 C36 1.391(10) .
C36 C37 1.358(9) .
C38 C43 1.381(9) .
C38 C39 1.383(9) .
C39 C40 1.392(10) .
C40 C41 1.349(11) .
C41 C42 1.345(12) .
C42 C43 1.395(10) .
C44 C45 1.412(9) .
C45 C46 1.371(9) .
C46 C47 1.382(10) .
C47 C48 1.353(10) .
C49 C50 1.380(8) .
C49 C54 1.391(9) .
C50 C51 1.374(8) .
C51 C52 1.371(10) .
C52 C53 1.353(10) .
C53 C54 1.384(9) .
C57 C56 1.442(18) .
C57 C57 1.61(3) 2_765
C56 C55 1.458(17) .
O2 C61 1.67(3) .
O2 C58 1.68(3) .
C61 C60 1.52(3) .
C61 C58 1.61(3) .
C60 C59 1.39(3) .
C60 C58 1.97(3) .
C59 C58 1.68(3) .

loop_
_geom_torsion_atom_site_label_1
_geom_torsion_atom_site_label_2
_geom_torsion_atom_site_label_3
_geom_torsion_atom_site_label_4
_geom_torsion
_geom_torsion_site_symmetry_1
_geom_torsion_site_symmetry_4
N6 Ru1 Ru2 N7 74.6(2) . .
N8 Ru1 Ru2 N7 -16.23(18) . .
N2 Ru1 Ru2 N7 162.89(19) . .
N4 Ru1 Ru2 N7 -105.7(2) . .
C1 Ru1 Ru2 N7 -159(5) . .
N6 Ru1 Ru2 N1 -106.3(2) . .
N8 Ru1 Ru2 N1 162.91(19) . .
N2 Ru1 Ru2 N1 -17.97(19) . .
N4 Ru1 Ru2 N1 73.4(2) . .
C1 Ru1 Ru2 N1 20(5) . .
N6 Ru1 Ru2 N3 164.3(2) . .
N8 Ru1 Ru2 N3 73.5(2) . .
N2 Ru1 Ru2 N3 -107.4(2) . .
N4 Ru1 Ru2 N3 -16.1(2) . .
C1 Ru1 Ru2 N3 -69(5) . .
N6 Ru1 Ru2 N5 -15.61(19) . .
N8 Ru1 Ru2 N5 -106.45(19) . .
N2 Ru1 Ru2 N5 72.7(2) . .
N4 Ru1 Ru2 N5 164.0(2) . .
C1 Ru1 Ru2 N5 111(5) . .
C4 O1 Si C6 51.8(9) . .
C4 O1 Si C5 166.6(7) . .
C4 O1 Si C7 -74.5(7) . .
N7 Ru2 N1 C11 95(12) . .
N3 Ru2 N1 C11 111.1(5) . .
N5 Ru2 N1 C11 -67.9(5) . .
Ru1 Ru2 N1 C11 21.0(4) . .
N7 Ru2 N1 C16 -78(12) . .
N3 Ru2 N1 C16 -61.9(5) . .
N5 Ru2 N1 C16 119.0(5) . .
Ru1 Ru2 N1 C16 -152.1(4) . .
N6 Ru1 N2 C15 -70.5(5) . .
N8 Ru1 N2 C15 -149(2) . .
N4 Ru1 N2 C15 113.2(5) . .
C1 Ru1 N2 C15 21.7(5) . .
Ru2 Ru1 N2 C15 -159.5(5) . .
N6 Ru1 N2 C11 110.7(4) . .
N8 Ru1 N2 C11 32(2) . .
N4 Ru1 N2 C11 -65.6(4) . .
C1 Ru1 N2 C11 -157.0(4) . .
Ru2 Ru1 N2 C11 21.8(4) . .
N7 Ru2 N3 C22 110.2(5) . .
N1 Ru2 N3 C22 -69.6(5) . .
N5 Ru2 N3 C22 26(13) . .
Ru1 Ru2 N3 C22 20.2(5) . .
N7 Ru2 N3 C27 -66.2(5) . .
N1 Ru2 N3 C27 114.0(5) . .
N5 Ru2 N3 C27 -150(12) . .
Ru1 Ru2 N3 C27 -156.2(5) . .
N6 Ru1 N4 C22 24(3) . .
N8 Ru1 N4 C22 -69.7(5) . .
N2 Ru1 N4 C22 105.5(5) . .
C1 Ru1 N4 C22 -163.3(5) . .
Ru2 Ru1 N4 C22 18.3(5) . .
N6 Ru1 N4 C26 -161(3) . .
N8 Ru1 N4 C26 105.7(6) . .
N2 Ru1 N4 C26 -79.1(6) . .
C1 Ru1 N4 C26 12.1(6) . .
Ru2 Ru1 N4 C26 -166.3(6) . .
N7 Ru2 N5 C33 -69.9(5) . .
N1 Ru2 N5 C33 109.9(5) . .
N3 Ru2 N5 C33 14(13) . .
Ru1 Ru2 N5 C33 20.1(4) . .
N7 Ru2 N5 C38 114.9(4) . .
N1 Ru2 N5 C38 -65.4(4) . .
N3 Ru2 N5 C38 -161(12) . .
Ru1 Ru2 N5 C38 -155.1(4) . .
N8 Ru1 N6 C37 -79.7(6) . .
N2 Ru1 N6 C37 105.1(6) . .
N4 Ru1 N6 C37 -173(3) . .
C1 Ru1 N6 C37 14.0(6) . .
Ru2 Ru1 N6 C37 -167.6(6) . .
N8 Ru1 N6 C33 105.1(5) . .
N2 Ru1 N6 C33 -70.2(5) . .
N4 Ru1 N6 C33 12(3) . .
C1 Ru1 N6 C33 -161.3(5) . .
Ru2 Ru1 N6 C33 17.2(4) . .
N1 Ru2 N7 C44 -52(12) . .
N3 Ru2 N7 C44 -68.4(4) . .
N5 Ru2 N7 C44 110.7(4) . .
Ru1 Ru2 N7 C44 21.7(4) . .
N1 Ru2 N7 C49 129(12) . .
N3 Ru2 N7 C49 112.8(4) . .
N5 Ru2 N7 C49 -68.1(4) . .
Ru1 Ru2 N7 C49 -157.1(4) . .
N6 Ru1 N8 C48 105.4(5) . .
N2 Ru1 N8 C48 -176(2) . .
N4 Ru1 N8 C48 -78.4(5) . .
C1 Ru1 N8 C48 13.0(5) . .
Ru2 Ru1 N8 C48 -165.8(5) . .
N6 Ru1 N8 C44 -72.0(4) . .
N2 Ru1 N8 C44 6(3) . .
N4 Ru1 N8 C44 104.2(4) . .
C1 Ru1 N8 C44 -164.4(4) . .
Ru2 Ru1 N8 C44 16.8(4) . .
N6 Ru1 C1 C2 135(3) . .
N8 Ru1 C1 C2 -134(3) . .
N2 Ru1 C1 C2 47(3) . .
N4 Ru1 C1 C2 -44(3) . .
Ru2 Ru1 C1 C2 9(7) . .
Ru1 C1 C2 C3 104(16) . .
C1 C2 C3 C3 -122(16) . 2_665
C1 C2 C3 C4 58(16) . .
Si O1 C4 C3 -137.8(6) . .
C3 C3 C4 O1 -108.8(9) 2_665 .
C2 C3 C4 O1 71.3(8) . .
O1 Si C7 C8 -39.8(9) . .
C6 Si C7 C8 -166.4(8) . .
C5 Si C7 C8 73.3(9) . .
O1 Si C7 C9 -161.3(8) . .
C6 Si C7 C9 72.1(10) . .
C5 Si C7 C9 -48.1(11) . .
O1 Si C7 C10 79.7(8) . .
C6 Si C7 C10 -46.9(9) . .
C5 Si C7 C10 -167.1(8) . .
C16 N1 C11 N2 163.9(6) . .
Ru2 N1 C11 N2 -9.2(7) . .
C16 N1 C11 C12 -19.6(9) . .
Ru2 N1 C11 C12 167.3(5) . .
C15 N2 C11 N1 169.5(5) . .
Ru1 N2 C11 N1 -11.7(7) . .
C15 N2 C11 C12 -7.2(9) . .
Ru1 N2 C11 C12 171.7(4) . .
N1 C11 C12 C13 -170.6(6) . .
N2 C11 C12 C13 5.8(10) . .
C11 C12 C13 C14 -2.0(11) . .
C12 C13 C14 C15 -0.4(12) . .
C11 N2 C15 C14 4.9(10) . .
Ru1 N2 C15 C14 -173.8(5) . .
C13 C14 C15 N2 -1.1(11) . .
C11 N1 C16 C21 122.5(7) . .
Ru2 N1 C16 C21 -64.4(7) . .
C11 N1 C16 C17 -62.6(9) . .
Ru2 N1 C16 C17 110.6(6) . .
C21 C16 C17 C18 0.1(12) . .
N1 C16 C17 C18 -174.9(8) . .
C16 C17 C18 C19 -0.4(15) . .
C17 C18 C19 C20 -0.1(16) . .
C18 C19 C20 C21 0.9(15) . .
C17 C16 C21 C20 0.7(11) . .
N1 C16 C21 C20 175.7(6) . .
C19 C20 C21 C16 -1.2(13) . .
C27 N3 C22 N4 165.9(5) . .
Ru2 N3 C22 N4 -10.7(8) . .
C27 N3 C22 C23 -15.3(9) . .
Ru2 N3 C22 C23 168.1(5) . .
C26 N4 C22 N3 176.3(6) . .
Ru1 N4 C22 N3 -8.1(8) . .
C26 N4 C22 C23 -2.5(10) . .
Ru1 N4 C22 C23 173.0(5) . .
N3 C22 C23 C24 -176.4(8) . .
N4 C22 C23 C24 2.4(11) . .
C22 C23 C24 C25 -0.3(14) . .
C23 C24 C25 C26 -1.6(16) . .
C24 C25 C26 N4 1.4(16) . .
C22 N4 C26 C25 0.7(13) . .
Ru1 N4 C26 C25 -174.8(8) . .
C22 N3 C27 C32 113.2(7) . .
Ru2 N3 C27 C32 -70.3(7) . .
C22 N3 C27 C28 -69.3(8) . .
Ru2 N3 C27 C28 107.2(6) . .
C32 C27 C28 C29 -3.8(10) . .
N3 C27 C28 C29 178.6(6) . .
C27 C28 C29 C30 1.9(11) . .
C28 C29 C30 C31 0.5(12) . .
C29 C30 C31 C32 -0.9(12) . .
C28 C27 C32 C31 3.4(11) . .
N3 C27 C32 C31 -179.1(7) . .
C30 C31 C32 C27 -1.1(12) . .
C38 N5 C33 N6 163.7(5) . .
Ru2 N5 C33 N6 -11.6(7) . .
C38 N5 C33 C34 -15.8(9) . .
Ru2 N5 C33 C34 168.9(5) . .
C37 N6 C33 N5 177.9(6) . .
Ru1 N6 C33 N5 -6.6(7) . .
C37 N6 C33 C34 -2.5(9) . .
Ru1 N6 C33 C34 172.9(5) . .
N5 C33 C34 C35 -178.9(7) . .
N6 C33 C34 C35 1.6(10) . .
C33 C34 C35 C36 0.3(12) . .
C34 C35 C36 C37 -1.2(13) . .
C33 N6 C37 C36 1.6(12) . .
Ru1 N6 C37 C36 -173.7(7) . .
C35 C36 C37 N6 0.3(14) . .
C33 N5 C38 C43 105.4(7) . .
Ru2 N5 C38 C43 -79.2(7) . .
C33 N5 C38 C39 -75.9(8) . .
Ru2 N5 C38 C39 99.5(6) . .
C43 C38 C39 C40 0.2(11) . .
N5 C38 C39 C40 -178.5(6) . .
C38 C39 C40 C41 -0.3(12) . .
C39 C40 C41 C42 0.6(14) . .
C40 C41 C42 C43 -0.8(14) . .
C39 C38 C43 C42 -0.4(11) . .
N5 C38 C43 C42 178.3(7) . .
C41 C42 C43 C38 0.8(13) . .
C49 N7 C44 N8 165.1(5) . .
Ru2 N7 C44 N8 -13.7(7) . .
C49 N7 C44 C45 -18.2(9) . .
Ru2 N7 C44 C45 163.0(5) . .
C48 N8 C44 N7 177.3(5) . .
Ru1 N8 C44 N7 -5.2(7) . .
C48 N8 C44 C45 0.5(9) . .
Ru1 N8 C44 C45 178.0(4) . .
N7 C44 C45 C46 -177.0(6) . .
N8 C44 C45 C46 -0.4(10) . .
C44 C45 C46 C47 -0.6(11) . .
C45 C46 C47 C48 1.6(12) . .
C46 C47 C48 N8 -1.5(12) . .
C44 N8 C48 C47 0.5(10) . .
Ru1 N8 C48 C47 -176.9(6) . .
C44 N7 C49 C50 126.3(6) . .
Ru2 N7 C49 C50 -54.9(7) . .
C44 N7 C49 C54 -58.2(8) . .
Ru2 N7 C49 C54 120.6(6) . .
C54 C49 C50 C51 1.7(10) . .
N7 C49 C50 C51 177.4(6) . .
C49 C50 C51 C52 0.5(11) . .
C50 C51 C52 C53 -2.0(11) . .
C51 C52 C53 C54 1.4(12) . .
C52 C53 C54 C49 0.8(11) . .
C50 C49 C54 C53 -2.3(10) . .
N7 C49 C54 C53 -178.0(6) . .
C57 C57 C56 C55 177.6(19) 2_765 .
C58 O2 C61 C60 -20(3) . .
C58 C61 C60 C59 7(2) . .
O2 C61 C60 C59 25(4) . .
O2 C61 C60 C58 18(2) . .
C61 C60 C59 C58 -6(2) . .
C60 C61 C58 C59 -5.3(18) . .
O2 C61 C58 C59 -171.7(17) . .
C60 C61 C58 O2 166.4(18) . .
O2 C61 C58 C60 -166.4(18) . .
C60 C59 C58 C61 5.7(19) . .
C60 C59 C58 O2 -10(4) . .
C61 O2 C58 C59 18(4) . .
C61 O2 C58 C60 10.7(14) . .
C59 C60 C58 C61 -172(3) . .
C61 C60 C58 C59 172(3) . .
C59 C60 C58 O2 175(2) . .
C61 C60 C58 O2 -12.5(16) . .
